data_2217186
loop_
_publ_author_name
'Navarrete-V\'azquez, Gabriel'
'Villalobos-Molina, Rafael'
'Estrada-Soto, Samuel'
'Ortiz-Andrade, Rolffy'
'Tlahuext, Hugo'

_publ_section_title
;
 2-Methyl-2-(4-nitrophenylsulfanyl)propanoic acid
;
_journal_coeditor_code LN2010
_journal_issue 1
_journal_name_full 'Acta Crystallographica Section E'
_journal_page_first o91
_journal_page_last o91
_journal_paper_doi 10.1107/S1600536807062678
_journal_volume 64
_journal_year 2008
_chemical_formula_iupac 'C10 H11 N O4 S'
_chemical_formula_moiety 'C10 H11 N O4 S'
_chemical_formula_sum 'C10 H11 N O4 S'
_chemical_formula_weight 241.26
_chemical_melting_point 394.9
_chemical_name_systematic
;
2-Methyl-2-(4-nitrophenylsulfanyl)propanoic acid
;
_space_group_IT_number 2
_symmetry_cell_setting triclinic
_symmetry_space_group_name_Hall '-P 1'
_symmetry_space_group_name_H-M 'P -1'
_atom_sites_solution_hydrogens geom
_atom_sites_solution_primary direct
_atom_sites_solution_secondary difmap
_audit_creation_method SHELXL97
_cell_angle_alpha 66.371(2)
_cell_angle_beta 87.995(2)
_cell_angle_gamma 88.298(2)
_cell_formula_units_Z 2
_cell_length_a 6.9382(8)
_cell_length_b 9.4500(11)
_cell_length_c 9.6395(11)
_cell_measurement_reflns_used 2036
_cell_measurement_temperature 273(2)
_cell_measurement_theta_max 25
_cell_measurement_theta_min 2.31
_cell_volume 578.60(12)
_computing_cell_refinement 'SAINT-Plus NT (Bruker, 2000)'
_computing_data_collection 'SMART (Bruker, 2000)'
_computing_data_reduction 'SAINT-Plus NT (Bruker, 2000)'
_computing_molecular_graphics 'SHELXTL-NT (Bruker, 2000)'
_computing_publication_material
;
PLATON (Spek, 2003) and publCIF (Westrip, 2007)
;
_computing_structure_refinement 'SHELXL97 (Sheldrick, 1997)'
_computing_structure_solution 'SHELXS97 (Sheldrick, 1997)'
_diffrn_ambient_temperature 273(2)
_diffrn_measured_fraction_theta_full 0.998
_diffrn_measured_fraction_theta_max 0.998
_diffrn_measurement_device_type 'Bruker CCD area detector'
_diffrn_measurement_method '\f and \w'
_diffrn_radiation_monochromator graphite
_diffrn_radiation_source 'fine-focus sealed tube'
_diffrn_radiation_type MoK\a
_diffrn_radiation_wavelength 0.71073
_diffrn_reflns_av_R_equivalents 0.0204
_diffrn_reflns_av_sigmaI/netI 0.0222
_diffrn_reflns_limit_h_max 8
_diffrn_reflns_limit_h_min -8
_diffrn_reflns_limit_k_max 11
_diffrn_reflns_limit_k_min -11
_diffrn_reflns_limit_l_max 11
_diffrn_reflns_limit_l_min -11
_diffrn_reflns_number 5660
_diffrn_reflns_theta_full 25.00
_diffrn_reflns_theta_max 25.00
_diffrn_reflns_theta_min 2.31
_exptl_absorpt_coefficient_mu 0.278
_exptl_absorpt_correction_T_max 0.95
_exptl_absorpt_correction_T_min 0.92
_exptl_absorpt_correction_type multi-scan
_exptl_absorpt_process_details '(SADABS; Sheldrick, 2003)'
_exptl_crystal_colour colourless
_exptl_crystal_density_diffrn 1.385
_exptl_crystal_density_method 'not measured'
_exptl_crystal_description plate
_exptl_crystal_F_000 252
_exptl_crystal_size_max 0.32
_exptl_crystal_size_mid 0.23
_exptl_crystal_size_min 0.18
_refine_diff_density_max 0.277
_refine_diff_density_min -0.172
_refine_ls_extinction_method none
_refine_ls_goodness_of_fit_ref 1.081
_refine_ls_hydrogen_treatment constr
_refine_ls_matrix_type full
_refine_ls_number_parameters 148
_refine_ls_number_reflns 2036
_refine_ls_number_restraints 0
_refine_ls_restrained_S_all 1.081
_refine_ls_R_factor_all 0.0567
_refine_ls_R_factor_gt 0.0480
_refine_ls_shift/su_max 0.000
_refine_ls_shift/su_mean 0.000
_refine_ls_structure_factor_coef Fsqd
_refine_ls_weighting_details 'calc w = 1/[\s^2^(Fo^2^)+(0.06P)^2^+0.156P] where P=(Fo^2^+2Fc^2^)/3'
_refine_ls_weighting_scheme calc
_refine_ls_wR_factor_gt 0.1183
_refine_ls_wR_factor_ref 0.1232
_reflns_number_gt 1718
_reflns_number_total 2036
_reflns_threshold_expression I>2\s(I)
_cod_data_source_file ln2010.cif
_cod_data_source_block I
_cod_database_code 2217186
_cod_database_fobs_code 2217186

loop_
_symmetry_equiv_pos_as_xyz
'x, y, z'
'-x, -y, -z'

loop_
_atom_site_type_symbol
_atom_site_label
_atom_site_fract_x
_atom_site_fract_y
_atom_site_fract_z
_atom_site_U_iso_or_equiv
_atom_site_adp_type
_atom_site_calc_flag
_atom_site_refinement_flags
_atom_site_occupancy
C C1 0.1054(3) 0.1894(3) 0.6403(2) 0.0531(5) Uani d . 1
C C2 0.1738(3) 0.0380(3) 0.6935(3) 0.0580(6) Uani d . 1
H H2 0.3037 0.0168 0.7153 0.070 Uiso calc R 1
C C3 0.0525(3) -0.0797(3) 0.7141(3) 0.0576(6) Uani d . 1
H H3 0.0982 -0.1813 0.7509 0.069 Uiso calc R 1
C C4 -0.1375(3) -0.0462(3) 0.6797(2) 0.0524(5) Uani d . 1
C C5 -0.2096(4) 0.1026(3) 0.6234(3) 0.0608(6) Uani d . 1
H H5 -0.3388 0.1231 0.5988 0.073 Uiso calc R 1
C C6 -0.0871(3) 0.2196(3) 0.6045(3) 0.0599(6) Uani d . 1
H H6 -0.1336 0.3210 0.5669 0.072 Uiso calc R 1
C C7 0.2702(4) 0.3441(3) 0.8037(3) 0.0624(6) Uani d . 1
C C8 0.3733(3) 0.1963(3) 0.9005(3) 0.0568(6) Uani d . 1
C C9 0.0695(4) 0.3533(4) 0.8653(3) 0.0837(9) Uani d . 1
H H9A 0.0023 0.2602 0.8821 0.125 Uiso calc R 1
H H9B 0.0011 0.4402 0.7936 0.125 Uiso calc R 1
H H9C 0.0773 0.3653 0.9592 0.125 Uiso calc R 1
C C10 0.3903(5) 0.4859(3) 0.7791(4) 0.0940(10) Uani d . 1
H H10A 0.4076 0.4928 0.8745 0.141 Uiso calc R 1
H H10B 0.3247 0.5773 0.7119 0.141 Uiso calc R 1
H H10C 0.5140 0.4764 0.7354 0.141 Uiso calc R 1
N N1 -0.2678(3) -0.1730(3) 0.7030(2) 0.0674(6) Uani d . 1
O O1 -0.2015(3) -0.3028(2) 0.7498(3) 0.0997(7) Uani d . 1
O O2 -0.4350(3) -0.1430(3) 0.6715(3) 0.1118(9) Uani d . 1
O O3 0.2868(2) 0.0840(2) 0.98479(19) 0.0724(5) Uani d . 1
O O4 0.5595(3) 0.1977(2) 0.8833(2) 0.0839(6) Uani d . 1
H H4 0.6034 0.1101 0.9283 0.126 Uiso calc R 1
S S1 0.26504(9) 0.34147(7) 0.61287(7) 0.0636(2) Uani d . 1

loop_
_atom_site_aniso_label
_atom_site_aniso_U_11
_atom_site_aniso_U_22
_atom_site_aniso_U_33
_atom_site_aniso_U_12
_atom_site_aniso_U_13
_atom_site_aniso_U_23
C1 0.0654(14) 0.0463(12) 0.0439(11) 0.0029(10) -0.0021(10) -0.0142(9)
C2 0.0524(13) 0.0544(14) 0.0660(14) 0.0081(11) -0.0043(11) -0.0233(11)
C3 0.0646(15) 0.0425(12) 0.0637(14) 0.0088(10) 0.0004(11) -0.0201(10)
C4 0.0580(13) 0.0509(12) 0.0505(12) 0.0010(10) 0.0029(10) -0.0230(10)
C5 0.0566(13) 0.0572(14) 0.0687(15) 0.0103(11) -0.0110(11) -0.0252(12)
C6 0.0675(15) 0.0447(12) 0.0632(14) 0.0124(11) -0.0135(11) -0.0170(11)
C7 0.0765(16) 0.0474(13) 0.0621(14) 0.0032(11) -0.0115(12) -0.0203(11)
C8 0.0599(15) 0.0550(14) 0.0535(13) -0.0011(11) -0.0059(11) -0.0192(11)
C9 0.090(2) 0.084(2) 0.0815(19) 0.0282(16) -0.0080(15) -0.0396(16)
C10 0.126(3) 0.0560(16) 0.102(2) -0.0089(16) -0.0276(19) -0.0311(16)
N1 0.0681(14) 0.0593(13) 0.0789(14) -0.0041(11) 0.0051(11) -0.0323(11)
O1 0.0975(15) 0.0514(12) 0.144(2) -0.0033(10) -0.0158(13) -0.0309(12)
O2 0.0606(13) 0.0851(15) 0.197(3) -0.0033(11) -0.0088(14) -0.0639(16)
O3 0.0667(11) 0.0628(11) 0.0653(11) -0.0002(9) 0.0036(8) -0.0026(9)
O4 0.0596(11) 0.0673(12) 0.0976(15) -0.0026(9) -0.0058(9) -0.0041(10)
S1 0.0762(5) 0.0503(4) 0.0543(4) -0.0081(3) -0.0034(3) -0.0100(3)

loop_
_atom_type_symbol
_atom_type_description
_atom_type_scat_dispersion_real
_atom_type_scat_dispersion_imag
_atom_type_scat_source
C C 0.0033 0.0016 'International Tables Vol C Tables 4.2.6.8 and 6.1.1.4'
H H 0.0000 0.0000 'International Tables Vol C Tables 4.2.6.8 and 6.1.1.4'
N N 0.0061 0.0033 'International Tables Vol C Tables 4.2.6.8 and 6.1.1.4'
O O 0.0106 0.0060 'International Tables Vol C Tables 4.2.6.8 and 6.1.1.4'
S S 0.1246 0.1234 'International Tables Vol C Tables 4.2.6.8 and 6.1.1.4'

loop_
_geom_angle_atom_site_label_1
_geom_angle_atom_site_label_2
_geom_angle_atom_site_label_3
_geom_angle
C6 C1 C2 119.0(2)
C6 C1 S1 120.86(17)
C2 C1 S1 120.08(18)
C3 C2 C1 120.5(2)
C3 C2 H2 119.7
C1 C2 H2 119.7
C2 C3 C4 119.0(2)
C2 C3 H3 120.5
C4 C3 H3 120.5
C3 C4 C5 122.1(2)
C3 C4 N1 118.9(2)
C5 C4 N1 119.0(2)
C6 C5 C4 118.4(2)
C6 C5 H5 120.8
C4 C5 H5 120.8
C5 C6 C1 120.9(2)
C5 C6 H6 119.6
C1 C6 H6 119.6
C8 C7 C9 111.5(2)
C8 C7 C10 111.5(2)
C9 C7 C10 112.9(2)
C8 C7 S1 105.22(16)
C9 C7 S1 111.51(18)
C10 C7 S1 103.62(19)
O3 C8 O4 122.9(2)
O3 C8 C7 121.8(2)
O4 C8 C7 115.3(2)
C7 C9 H9A 109.5
C7 C9 H9B 109.5
H9A C9 H9B 109.5
C7 C9 H9C 109.5
H9A C9 H9C 109.5
H9B C9 H9C 109.5
C7 C10 H10A 109.5
C7 C10 H10B 109.5
H10A C10 H10B 109.5
C7 C10 H10C 109.5
H10A C10 H10C 109.5
H10B C10 H10C 109.5
O2 N1 O1 123.1(2)
O2 N1 C4 118.7(2)
O1 N1 C4 118.2(2)
C8 O4 H4 109.5
C1 S1 C7 102.66(11)

loop_
_geom_bond_atom_site_label_1
_geom_bond_atom_site_label_2
_geom_bond_distance
C1 C6 1.384(3)
C1 C2 1.387(3)
C1 S1 1.769(2)
C2 C3 1.361(3)
C2 H2 0.9300
C3 C4 1.368(3)
C3 H3 0.9300
C4 C5 1.374(3)
C4 N1 1.462(3)
C5 C6 1.364(3)
C5 H5 0.9300
C6 H6 0.9300
C7 C8 1.508(3)
C7 C9 1.508(4)
C7 C10 1.531(4)
C7 S1 1.851(2)
C8 O3 1.208(3)
C8 O4 1.296(3)
C9 H9A 0.9600
C9 H9B 0.9600
C9 H9C 0.9600
C10 H10A 0.9600
C10 H10B 0.9600
C10 H10C 0.9600
N1 O2 1.206(3)
N1 O1 1.207(3)
O4 H4 0.8200

loop_
_geom_hbond_atom_site_label_D
_geom_hbond_atom_site_label_H
_geom_hbond_atom_site_label_A
_geom_hbond_site_symmetry_A
_geom_hbond_distance_DH
_geom_hbond_distance_HA
_geom_hbond_distance_DA
_geom_hbond_angle_DHA
_geom_hbond_publ_flag
O4 H4 O3 2_657 0.82 1.84 2.656(3) 175 yes
C2 H2 O2 1_655 0.93 2.46 3.211(3) 138 yes

loop_
_geom_torsion_atom_site_label_1
_geom_torsion_atom_site_label_2
_geom_torsion_atom_site_label_3
_geom_torsion_atom_site_label_4
_geom_torsion
C6 C1 C2 C3 -1.8(3)
S1 C1 C2 C3 -179.55(18)
C1 C2 C3 C4 0.8(4)
C2 C3 C4 C5 0.8(4)
C2 C3 C4 N1 -179.5(2)
C3 C4 C5 C6 -1.3(4)
N1 C4 C5 C6 179.0(2)
C4 C5 C6 C1 0.3(4)
C2 C1 C6 C5 1.2(4)
S1 C1 C6 C5 178.97(19)
C9 C7 C8 O3 20.9(3)
C10 C7 C8 O3 148.1(3)
S1 C7 C8 O3 -100.2(2)
C9 C7 C8 O4 -160.9(2)
C10 C7 C8 O4 -33.6(3)
S1 C7 C8 O4 78.0(2)
C3 C4 N1 O2 -179.4(2)
C5 C4 N1 O2 0.3(4)
C3 C4 N1 O1 -1.1(3)
C5 C4 N1 O1 178.6(2)
C6 C1 S1 C7 97.2(2)
C2 C1 S1 C7 -85.1(2)
C8 C7 S1 C1 68.65(18)
C9 C7 S1 C1 -52.4(2)
C10 C7 S1 C1 -174.16(18)

loop_
_cod_related_entry_id
_cod_related_entry_database
_cod_related_entry_code
1 ChemSpider 20504841
